data_1514863
loop_
_publ_author_name
'Telpoukhovskaia, Maria A.'
'Patrick, Brian O.'
'Rodr\'iguez-Rodr\'iguez, Cristina'
'Orvig, Chris'

_publ_section_title
;
 Exploring the multifunctionality of thioflavin- and deferiprone-based
 molecules as acetylcholinesterase inhibitors for potential application in
 Alzheimer's disease.
;
_journal_issue 4
_journal_name_full 'Molecular bioSystems'
_journal_page_first 792
_journal_page_last 805
_journal_paper_doi 10.1039/c3mb25600f
_journal_volume 9
_journal_year 2013
_chemical_formula_sum 'C16 H14 N2 O3'
_chemical_formula_weight 282.29
_chemical_name_systematic
;
?
;
_space_group_IT_number 14
_symmetry_cell_setting monoclinic
_symmetry_space_group_name_Hall '-P 2ybc'
_symmetry_space_group_name_H-M 'P 1 21/c 1'
_atom_sites_solution_hydrogens geom
_atom_sites_solution_primary direct
_atom_sites_solution_secondary difmap
_audit_creation_method SHELXL-97
_cell_angle_alpha 90.00
_cell_angle_beta 115.0460(10)
_cell_angle_gamma 90.00
_cell_formula_units_Z 4
_cell_length_a 9.2499(4)
_cell_length_b 17.8481(7)
_cell_length_c 9.1282(4)
_cell_measurement_reflns_used 9974
_cell_measurement_temperature 100.0(2)
_cell_measurement_theta_max 30.14
_cell_measurement_theta_min 2.28
_cell_volume 1365.30(10)
_computing_structure_refinement 'SHELXL-97 (Sheldrick, 2008)'
_diffrn_ambient_temperature 100.0(2)
_diffrn_measured_fraction_theta_full 0.994
_diffrn_measured_fraction_theta_max 0.994
_diffrn_measurement_device_type 'Bruker X8 APEX II'
_diffrn_measurement_method 'area detector'
_diffrn_radiation_monochromator graphite
_diffrn_radiation_source 'fine-focus sealed tube'
_diffrn_radiation_type MoK\a
_diffrn_radiation_wavelength 0.71073
_diffrn_reflns_av_R_equivalents 0.0292
_diffrn_reflns_av_sigmaI/netI 0.0217
_diffrn_reflns_limit_h_max 10
_diffrn_reflns_limit_h_min -13
_diffrn_reflns_limit_k_max 25
_diffrn_reflns_limit_k_min -24
_diffrn_reflns_limit_l_max 11
_diffrn_reflns_limit_l_min -12
_diffrn_reflns_number 23774
_diffrn_reflns_theta_full 30.18
_diffrn_reflns_theta_max 30.18
_diffrn_reflns_theta_min 2.28
_exptl_absorpt_coefficient_mu 0.097
_exptl_absorpt_correction_T_max 0.983
_exptl_absorpt_correction_T_min 0.901
_exptl_absorpt_correction_type multi-scan
_exptl_absorpt_process_details 'SADABS, Sheldrick (2008)'
_exptl_crystal_colour colourless
_exptl_crystal_density_diffrn 1.373
_exptl_crystal_density_method 'not measured'
_exptl_crystal_description prism
_exptl_crystal_F_000 592
_exptl_crystal_size_max 0.24
_exptl_crystal_size_mid 0.22
_exptl_crystal_size_min 0.18
_refine_diff_density_max 0.313
_refine_diff_density_min -0.213
_refine_diff_density_rms 0.039
_refine_ls_extinction_method none
_refine_ls_goodness_of_fit_ref 1.024
_refine_ls_hydrogen_treatment constr
_refine_ls_matrix_type full
_refine_ls_number_parameters 268
_refine_ls_number_reflns 4018
_refine_ls_number_restraints 329
_refine_ls_restrained_S_all 1.004
_refine_ls_R_factor_all 0.0524
_refine_ls_R_factor_gt 0.0378
_refine_ls_shift/su_max 0.001
_refine_ls_shift/su_mean 0.000
_refine_ls_structure_factor_coef Fsqd
_refine_ls_weighting_details 'calc w=1/[\s^2^(Fo^2^)+(0.0426P)^2^+0.3632P] where P=(Fo^2^+2Fc^2^)/3'
_refine_ls_weighting_scheme calc
_refine_ls_wR_factor_gt 0.0903
_refine_ls_wR_factor_ref 0.0985
_reflns_number_gt 3200
_reflns_number_total 4018
_reflns_threshold_expression >2\s(I)
_cod_data_source_file c3mb25600f.txt
_cod_data_source_block co407
_cod_original_sg_symbol_H-M 'P 21/c'
_cod_database_code 1514863

loop_
_symmetry_equiv_pos_as_xyz
'x, y, z'
'-x, y+1/2, -z+1/2'
'-x, -y, -z'
'x, -y-1/2, z-1/2'

loop_
_atom_site_label
_atom_site_type_symbol
_atom_site_fract_x
_atom_site_fract_y
_atom_site_fract_z
_atom_site_U_iso_or_equiv
_atom_site_adp_type
_atom_site_occupancy
_atom_site_symmetry_multiplicity
_atom_site_calc_flag
_atom_site_refinement_flags
_atom_site_disorder_assembly
_atom_site_disorder_group
C1 C 0.15410(12) 0.00801(5) -0.19451(12) 0.0223(2) Uani 1 1 d U A .
C2 C 0.23368(12) -0.00111(6) -0.02693(12) 0.0232(2) Uani 1 1 d U . .
C3 C 0.17407(13) -0.05507(6) 0.04500(13) 0.0273(2) Uani 1 1 d U A .
H3 H 0.2260 -0.0625 0.1586 0.033 Uiso 1 1 calc R . .
C4 C 0.04169(14) -0.09759(6) -0.04573(14) 0.0290(2) Uani 1 1 d U . .
H4 H 0.0037 -0.1342 0.0051 0.035 Uiso 1 1 calc R A .
C5 C -0.03562(14) -0.08670(6) -0.21144(14) 0.0293(2) Uani 1 1 d U A .
H5 H -0.1275 -0.1155 -0.2743 0.035 Uiso 1 1 calc R . .
C6 C 0.02104(13) -0.03382(6) -0.28552(13) 0.0263(2) Uani 1 1 d U . .
H6 H -0.0320 -0.0264 -0.3991 0.032 Uiso 1 1 calc R A .
C7 C 0.19250(11) 0.13107(5) -0.26521(11) 0.01968(18) Uani 1 1 d U A .
C8 C 0.26793(14) 0.25154(6) -0.32509(15) 0.0321(2) Uani 1 1 d U . .
H8A H 0.1779 0.2672 -0.3024 0.048 Uiso 1 1 calc R . .
H8B H 0.2563 0.2731 -0.4282 0.048 Uiso 1 1 calc R . .
H8C H 0.3679 0.2691 -0.2383 0.048 Uiso 1 1 calc R . .
C9 C 0.39352(13) 0.13823(6) -0.37483(14) 0.0288(2) Uani 1 1 d U . .
H9A H 0.4966 0.1406 -0.2801 0.043 Uiso 1 1 calc R . .
H9B H 0.3997 0.1665 -0.4640 0.043 Uiso 1 1 calc R . .
H9C H 0.3671 0.0859 -0.4075 0.043 Uiso 1 1 calc R . .
N11 N 0.4380(9) 0.0923(6) 0.0203(9) 0.0247(16) Uani 0.531(9) 1 d PDU A 1
C12 C 0.364(2) 0.0422(12) 0.064(2) 0.0228(11) Uani 0.531(9) 1 d PDU A 1
O13 O 0.4255(11) 0.0303(5) 0.2292(10) 0.0248(10) Uani 0.531(9) 1 d PDU A 1
C14 C 0.5484(7) 0.0795(3) 0.2941(7) 0.0195(8) Uani 0.531(9) 1 d PDU A 1
C15 C 0.5574(12) 0.1193(6) 0.1686(8) 0.0215(10) Uani 0.531(9) 1 d PDU A 1
C16 C 0.6704(7) 0.1748(3) 0.1963(6) 0.0341(10) Uani 0.531(9) 1 d PDU A 1
H16 H 0.6761 0.2025 0.1101 0.041 Uiso 0.531(9) 1 calc PR A 1
C17 C 0.7749(5) 0.1882(3) 0.3563(7) 0.0383(9) Uani 0.531(9) 1 d PDU A 1
H17 H 0.8538 0.2261 0.3809 0.046 Uiso 0.531(9) 1 calc PR A 1
C18 C 0.7655(5) 0.1467(3) 0.4806(6) 0.0374(9) Uani 0.531(9) 1 d PDU A 1
H18 H 0.8390 0.1569 0.5888 0.045 Uiso 0.531(9) 1 calc PR A 1
C19 C 0.6531(5) 0.0910(3) 0.4528(5) 0.0318(8) Uani 0.531(9) 1 d PDU A 1
H19 H 0.6484 0.0623 0.5384 0.038 Uiso 0.531(9) 1 calc PR A 1
N11B N 0.4478(15) 0.0422(7) 0.2460(12) 0.0295(17) Uani 0.469(9) 1 d PDU A 2
C12B C 0.379(2) 0.0454(14) 0.089(2) 0.0228(11) Uani 0.469(9) 1 d PDU A 2
O13B O 0.4439(9) 0.0973(6) 0.0230(8) 0.0238(16) Uani 0.469(9) 1 d PDU A 2
C14B C 0.5673(14) 0.1297(7) 0.1511(9) 0.0247(15) Uani 0.469(9) 1 d PDU A 2
C15B C 0.5703(10) 0.0964(4) 0.2889(10) 0.0276(12) Uani 0.469(9) 1 d PDU A 2
C16B C 0.6807(6) 0.1174(3) 0.4438(5) 0.0331(10) Uani 0.469(9) 1 d PDU A 2
H16B H 0.6836 0.0946 0.5391 0.040 Uiso 0.469(9) 1 calc PR A 2
C17B C 0.7849(5) 0.1735(3) 0.4483(5) 0.0359(10) Uani 0.469(9) 1 d PDU A 2
H17B H 0.8627 0.1900 0.5502 0.043 Uiso 0.469(9) 1 calc PR A 2
C18B C 0.7799(6) 0.2069(3) 0.3079(6) 0.0354(10) Uani 0.469(9) 1 d PDU A 2
H18B H 0.8540 0.2455 0.3171 0.042 Uiso 0.469(9) 1 calc PR A 2
C19B C 0.6703(7) 0.1854(4) 0.1562(6) 0.0275(10) Uani 0.469(9) 1 d PDU A 2
H19B H 0.6668 0.2081 0.0606 0.033 Uiso 0.469(9) 1 calc PR A 2
N1 N 0.27051(10) 0.17046(5) -0.33453(10) 0.02247(18) Uani 1 1 d U . .
O1 O 0.21319(9) 0.05558(4) -0.27784(8) 0.02344(16) Uani 1 1 d U . .
O2 O 0.10844(8) 0.15624(4) -0.20493(8) 0.02327(16) Uani 1 1 d U . .

loop_
_atom_site_aniso_label
_atom_site_aniso_U_11
_atom_site_aniso_U_22
_atom_site_aniso_U_33
_atom_site_aniso_U_23
_atom_site_aniso_U_13
_atom_site_aniso_U_12
C1 0.0293(5) 0.0199(4) 0.0248(5) 0.0045(4) 0.0184(4) 0.0033(4)
C2 0.0259(5) 0.0236(5) 0.0240(4) 0.0044(4) 0.0145(4) 0.0075(4)
C3 0.0341(5) 0.0281(5) 0.0261(5) 0.0100(4) 0.0189(4) 0.0114(4)
C4 0.0363(6) 0.0245(5) 0.0361(6) 0.0099(4) 0.0247(5) 0.0050(4)
C5 0.0336(6) 0.0256(5) 0.0343(6) 0.0025(4) 0.0199(5) -0.0021(4)
C6 0.0329(5) 0.0253(5) 0.0250(5) 0.0026(4) 0.0163(4) -0.0003(4)
C7 0.0194(4) 0.0221(4) 0.0161(4) 0.0027(3) 0.0061(3) 0.0009(3)
C8 0.0370(6) 0.0230(5) 0.0430(6) 0.0045(4) 0.0234(5) -0.0005(4)
C9 0.0286(5) 0.0325(6) 0.0326(5) 0.0063(4) 0.0201(4) 0.0039(4)
N11 0.016(2) 0.028(2) 0.019(2) 0.0002(17) -0.0039(18) 0.0019(16)
C12 0.022(2) 0.0271(15) 0.019(4) -0.001(3) 0.008(2) 0.0083(12)
O13 0.0187(15) 0.032(2) 0.0192(16) -0.0014(13) 0.0042(12) 0.0020(11)
C14 0.0156(17) 0.025(2) 0.0171(11) -0.0009(13) 0.0058(10) 0.0041(13)
C15 0.0148(13) 0.024(2) 0.024(2) -0.0017(16) 0.0067(16) 0.0026(12)
C16 0.0272(15) 0.0330(17) 0.043(2) 0.0022(17) 0.0157(18) 0.0023(12)
C17 0.0222(12) 0.041(2) 0.045(2) -0.0104(17) 0.0075(16) -0.0025(12)
C18 0.0224(14) 0.047(2) 0.0338(16) -0.0153(15) 0.0035(12) 0.0049(15)
C19 0.0228(14) 0.043(2) 0.0255(13) -0.0067(13) 0.0059(9) 0.0074(13)
N11B 0.032(4) 0.038(4) 0.016(2) 0.005(2) 0.008(2) 0.014(3)
C12B 0.022(2) 0.0271(15) 0.019(4) -0.001(3) 0.008(2) 0.0083(12)
O13B 0.025(3) 0.027(2) 0.025(3) -0.0016(17) 0.017(2) 0.0027(17)
C14B 0.022(3) 0.032(4) 0.0176(15) 0.0013(15) 0.0061(14) 0.012(2)
C15B 0.020(2) 0.031(3) 0.0314(18) 0.0010(17) 0.0100(14) 0.0065(17)
C16B 0.030(2) 0.043(2) 0.0208(12) -0.0014(16) 0.0058(13) 0.0096(18)
C17B 0.0242(15) 0.046(2) 0.0297(18) -0.0102(17) 0.0034(13) 0.0078(16)
C18B 0.0232(14) 0.042(2) 0.0349(19) -0.0063(15) 0.0063(13) 0.0068(14)
C19B 0.0183(13) 0.034(2) 0.0261(17) -0.0008(15) 0.0058(13) 0.0029(12)
N1 0.0233(4) 0.0219(4) 0.0253(4) 0.0049(3) 0.0133(3) 0.0016(3)
O1 0.0325(4) 0.0207(3) 0.0247(3) 0.0027(3) 0.0194(3) 0.0000(3)
O2 0.0235(3) 0.0262(4) 0.0229(3) 0.0032(3) 0.0126(3) 0.0035(3)

loop_
_atom_type_symbol
_atom_type_description
_atom_type_scat_dispersion_real
_atom_type_scat_dispersion_imag
_atom_type_scat_source
C C 0.0033 0.0016 'International Tables Vol C Tables 4.2.6.8 and 6.1.1.4'
H H 0.0000 0.0000 'International Tables Vol C Tables 4.2.6.8 and 6.1.1.4'
N N 0.0061 0.0033 'International Tables Vol C Tables 4.2.6.8 and 6.1.1.4'
O O 0.0106 0.0060 'International Tables Vol C Tables 4.2.6.8 and 6.1.1.4'

loop_
_geom_angle_atom_site_label_1
_geom_angle_atom_site_label_2
_geom_angle_atom_site_label_3
_geom_angle
C6 C1 O1 117.19(9)
C6 C1 C2 121.27(9)
O1 C1 C2 121.36(9)
C12 C2 C1 121.0(9)
C12 C2 C3 121.5(9)
C1 C2 C3 117.55(10)
C12 C2 C12B 5.1(18)
C1 C2 C12B 125.9(9)
C3 C2 C12B 116.5(9)
C4 C3 C2 121.43(10)
C4 C3 H3 119.3
C2 C3 H3 119.3
C3 C4 C5 119.65(10)
C3 C4 H4 120.2
C5 C4 H4 120.2
C4 C5 C6 120.05(11)
C4 C5 H5 120.0
C6 C5 H5 120.0
C1 C6 C5 120.04(10)
C1 C6 H6 120.0
C5 C6 H6 120.0
O2 C7 N1 126.55(9)
O2 C7 O1 122.72(9)
N1 C7 O1 110.66(8)
N1 C8 H8A 109.5
N1 C8 H8B 109.5
H8A C8 H8B 109.5
N1 C8 H8C 109.5
H8A C8 H8C 109.5
H8B C8 H8C 109.5
N1 C9 H9A 109.5
N1 C9 H9B 109.5
H9A C9 H9B 109.5
N1 C9 H9C 109.5
H9A C9 H9C 109.5
H9B C9 H9C 109.5
C12 N11 C15 104.0(8)
N11 C12 C2 130.6(15)
N11 C12 O13 114.6(5)
C2 C12 O13 114.8(14)
C14 O13 C12 104.9(7)
O13 C14 C19 130.0(5)
O13 C14 C15 107.7(7)
C19 C14 C15 122.3(5)
C14 C15 C16 121.5(6)
C14 C15 N11 108.7(7)
C16 C15 N11 129.7(6)
C15 C16 C17 116.8(4)
C15 C16 H16 121.6
C17 C16 H16 121.6
C16 C17 C18 120.8(4)
C16 C17 H17 119.6
C18 C17 H17 119.6
C19 C18 C17 122.4(3)
C19 C18 H18 118.8
C17 C18 H18 118.8
C14 C19 C18 116.1(4)
C14 C19 H19 121.9
C18 C19 H19 121.9
C12B N11B C15B 103.8(10)
N11B C12B O13B 114.1(6)
N11B C12B C2 127.4(16)
O13B C12B C2 118.5(14)
C14B O13B C12B 105.9(8)
C19B C14B O13B 130.8(7)
C19B C14B C15B 122.6(7)
O13B C14B C15B 106.6(8)
C14B C15B C16B 122.0(6)
C14B C15B N11B 109.7(8)
C16B C15B N11B 128.3(7)
C17B C16B C15B 115.2(4)
C17B C16B H16B 122.4
C15B C16B H16B 122.4
C16B C17B C18B 122.1(4)
C16B C17B H17B 118.9
C18B C17B H17B 118.9
C19B C18B C17B 121.9(4)
C19B C18B H18B 119.1
C17B C18B H18B 119.1
C14B C19B C18B 116.2(5)
C14B C19B H19B 121.9
C18B C19B H19B 121.9
C7 N1 C8 117.97(9)
C7 N1 C9 123.11(9)
C8 N1 C9 116.35(8)
C7 O1 C1 116.77(7)

loop_
_geom_bond_atom_site_label_1
_geom_bond_atom_site_label_2
_geom_bond_distance
C1 C6 1.3772(15)
C1 O1 1.3965(11)
C1 C2 1.3982(14)
C2 C12 1.377(7)
C2 C3 1.4033(14)
C2 C12B 1.549(8)
C3 C4 1.3793(17)
C3 H3 0.9500
C4 C5 1.3862(16)
C4 H4 0.9500
C5 C6 1.3866(14)
C5 H5 0.9500
C6 H6 0.9500
C7 O2 1.2130(12)
C7 N1 1.3424(12)
C7 O1 1.3725(12)
C8 N1 1.4505(14)
C8 H8A 0.9800
C8 H8B 0.9800
C8 H8C 0.9800
C9 N1 1.4544(13)
C9 H9A 0.9800
C9 H9B 0.9800
C9 H9C 0.9800
N11 C12 1.286(19)
N11 C15 1.420(9)
C12 O13 1.386(19)
O13 C14 1.357(7)
C14 C19 1.375(7)
C14 C15 1.380(5)
C15 C16 1.384(8)
C16 C17 1.389(5)
C16 H16 0.9500
C17 C18 1.389(5)
C17 H17 0.9500
C18 C19 1.382(4)
C18 H18 0.9500
C19 H19 0.9500
N11B C12B 1.30(2)
N11B C15B 1.414(10)
C12B O13B 1.38(2)
O13B C14B 1.369(9)
C14B C19B 1.365(9)
C14B C15B 1.380(5)
C15B C16B 1.400(8)
C16B C17B 1.379(5)
C16B H16B 0.9500
C17B C18B 1.396(5)
C17B H17B 0.9500
C18B C19B 1.380(6)
C18B H18B 0.9500
C19B H19B 0.9500

loop_
_geom_torsion_atom_site_label_1
_geom_torsion_atom_site_label_2
_geom_torsion_atom_site_label_3
_geom_torsion_atom_site_label_4
_geom_torsion
C6 C1 C2 C12 -178.4(13)
O1 C1 C2 C12 6.6(13)
C6 C1 C2 C3 0.70(15)
O1 C1 C2 C3 -174.29(9)
C6 C1 C2 C12B -176.6(14)
O1 C1 C2 C12B 8.4(14)
C12 C2 C3 C4 179.0(13)
C1 C2 C3 C4 -0.12(15)
C12B C2 C3 C4 177.5(13)
C2 C3 C4 C5 -0.55(16)
C3 C4 C5 C6 0.64(16)
O1 C1 C6 C5 174.58(9)
C2 C1 C6 C5 -0.62(16)
C4 C5 C6 C1 -0.07(16)
C15 N11 C12 C2 177(2)
C15 N11 C12 O13 -2(2)
C1 C2 C12 N11 -3(3)
C3 C2 C12 N11 178(2)
C12B C2 C12 N11 -166(28)
C1 C2 C12 O13 176.3(12)
C3 C2 C12 O13 -3(3)
C12B C2 C12 O13 13(24)
N11 C12 O13 C14 1(2)
C2 C12 O13 C14 -178.3(15)
C12 O13 C14 C19 -178.6(13)
C12 O13 C14 C15 0.3(16)
O13 C14 C15 C16 179.1(11)
C19 C14 C15 C16 -1.9(16)
O13 C14 C15 N11 -1.5(13)
C19 C14 C15 N11 177.5(8)
C12 N11 C15 C14 2.1(17)
C12 N11 C15 C16 -178.6(17)
C14 C15 C16 C17 0.5(15)
N11 C15 C16 C17 -178.8(11)
C15 C16 C17 C18 0.5(10)
C16 C17 C18 C19 -0.3(7)
O13 C14 C19 C18 -179.2(8)
C15 C14 C19 C18 2.0(10)
C17 C18 C19 C14 -0.9(7)
C15B N11B C12B O13B 0(3)
C15B N11B C12B C2 -179(2)
C12 C2 C12B N11B -168(28)
C1 C2 C12B N11B 174(2)
C3 C2 C12B N11B -3(3)
C12 C2 C12B O13B 13(23)
C1 C2 C12B O13B -5(3)
C3 C2 C12B O13B 178.0(16)
N11B C12B O13B C14B 0(3)
C2 C12B O13B C14B 179.7(18)
C12B O13B C14B C19B -178.5(19)
C12B O13B C14B C15B -0.5(19)
C19B C14B C15B C16B -0.5(19)
O13B C14B C15B C16B -178.7(9)
C19B C14B C15B N11B 178.7(13)
O13B C14B C15B N11B 0.5(15)
C12B N11B C15B C14B 0(2)
C12B N11B C15B C16B 178.9(17)
C14B C15B C16B C17B 0.2(12)
N11B C15B C16B C17B -178.8(10)
C15B C16B C17B C18B 0.1(8)
C16B C17B C18B C19B -0.2(8)
O13B C14B C19B C18B 178.1(12)
C15B C14B C19B C18B 0.4(18)
C17B C18B C19B C14B -0.1(12)
O2 C7 N1 C8 6.09(15)
O1 C7 N1 C8 -176.99(9)
O2 C7 N1 C9 167.23(10)
O1 C7 N1 C9 -15.85(13)
O2 C7 O1 C1 -10.20(13)
N1 C7 O1 C1 172.75(8)
C6 C1 O1 C7 108.82(10)
C2 C1 O1 C7 -75.99(12)
